data_4030297
loop_
_publ_author_name
'Risi, Roberto M.'
'Maza, Andrew M.'
'Burke, Steven D.'

_publ_section_title
;
 Asymmetric Hydroformylation-Initiated Tandem Sequences for Syntheses of
 (+)-Patulolide C, (-)-Pyrenophorol, (+)-Decarestrictine L, and (+)-Prelog
 Djerassi Lactone.
;
_journal_issue 1
_journal_name_full 'The Journal of organic chemistry'
_journal_page_first 204
_journal_paper_doi 10.1021/jo502301k
_journal_volume 80
_journal_year 2014
_chemical_absolute_configuration ad
_chemical_formula_moiety 'C16 H19 Br O4'
_chemical_formula_sum 'C16 H19 Br O4'
_chemical_formula_weight 355.22
_chemical_name_systematic
;
 ?
;
_space_group_crystal_system monoclinic
_space_group_IT_number 5
_space_group_name_Hall 'C 2y'
_space_group_name_H-M_alt 'C 1 2 1'
_symmetry_space_group_name_Hall 'C 2y'
_symmetry_space_group_name_H-M 'C 1 2 1'
_atom_sites_solution_hydrogens geom
_atom_sites_solution_primary direct
_audit_creation_date 2013-03-18
_audit_creation_method
;
  Olex2 1.2-dev
  (compiled Mar 13 2013 19:25:50, GUI svn.r4414)
;
_cell_angle_alpha 90
_cell_angle_beta 97.901(13)
_cell_angle_gamma 90
_cell_formula_units_Z 8
_cell_length_a 28.650(11)
_cell_length_b 4.9547(18)
_cell_length_c 22.409(8)
_cell_measurement_reflns_used 9917
_cell_measurement_temperature 100
_cell_measurement_theta_max 28.861
_cell_measurement_theta_min 2.169
_cell_volume 3151(2)
_computing_cell_refinement 'SAINT+ Ver. 7.68A (Bruker-AXS, 2009)'
_computing_data_collection 'APEX2 Ver. 2012.14-3 (Bruker-AXS, 2012)'
_computing_data_reduction 'SAINT+ Ver. 7.68A'
_computing_molecular_graphics
;
O. V. Dolomanov, L. J. Bourhis, R. J. Gildea, J. A. K. Howard and H. Puschmann,
OLEX2: a complete structure solution, refinement and analysis program.
J. Appl. Cryst. (2009). 42, 339-341.
;
_computing_publication_material
;
O. V. Dolomanov, L. J. Bourhis, R. J. Gildea, J. A. K. Howard and H. Puschmann,
OLEX2: a complete structure solution, refinement and analysis program.
J. Appl. Cryst. (2009). 42, 339-341.
;
_computing_structure_refinement SHELXTL
_computing_structure_solution 'SHELXTL (Sheldrick, 2008-2012)'
_diffrn_ambient_temperature 100.0
_diffrn_detector_area_resol_mean 7.9
_diffrn_detector_type 'CCD area detector'
_diffrn_measured_fraction_theta_full 0.996
_diffrn_measured_fraction_theta_max 0.996
_diffrn_measurement_device 'three-circle diffractometer'
_diffrn_measurement_device_type 'Bruker SMART APEX2 area detector'
_diffrn_measurement_method '0.5\% \w and 0.5\% \f scans'
_diffrn_radiation_collimation 'focusing mirrors'
_diffrn_radiation_monochromator 'mirror optics'
_diffrn_radiation_probe x-ray
_diffrn_radiation_type 'Mo K\a'
_diffrn_radiation_wavelength 0.71073
_diffrn_radiation_xray_symbol K-L~3~
_diffrn_reflns_av_R_equivalents 0.0430
_diffrn_reflns_av_unetI/netI 0.0403
_diffrn_reflns_Laue_measured_fraction_full 0.996
_diffrn_reflns_Laue_measured_fraction_max 0.996
_diffrn_reflns_limit_h_max 38
_diffrn_reflns_limit_h_min -38
_diffrn_reflns_limit_k_max 6
_diffrn_reflns_limit_k_min -6
_diffrn_reflns_limit_l_max 30
_diffrn_reflns_limit_l_min -30
_diffrn_reflns_number 35047
_diffrn_reflns_point_group_measured_fraction_full 0.996
_diffrn_reflns_point_group_measured_fraction_max 0.996
_diffrn_reflns_theta_full 25.000
_diffrn_reflns_theta_max 29.286
_diffrn_reflns_theta_min 1.435
_diffrn_source 'microfocus sealed X-ray tube'
_diffrn_source_type 'Incoatec I\ms'
_diffrn_standards_number 0
_exptl_absorpt_coefficient_mu 2.622
_exptl_absorpt_correction_T_max 0.9628
_exptl_absorpt_correction_T_min 0.6501
_exptl_absorpt_correction_type analytical
_exptl_absorpt_process_details
;
SADABS-2012/1 (Bruker,2012) was used for absorption correction.
wR2(int) was 0.1470 before and 0.0682 after correction.
The Ratio of minimum to maximum transmission is 0.6752.
The \l/2 correction factor is Not present.
;
_exptl_crystal_colour colourless
_exptl_crystal_colour_primary colourless
_exptl_crystal_density_diffrn 1.498
_exptl_crystal_density_method 'not measured'
_exptl_crystal_description needle
_exptl_crystal_F_000 1456
_exptl_crystal_size_max 0.395
_exptl_crystal_size_mid 0.041
_exptl_crystal_size_min 0.04
_refine_diff_density_max 0.490
_refine_diff_density_min -0.322
_refine_diff_density_rms 0.061
_refine_ls_abs_structure_details
;
 Refined as an inversion twin.
;
_refine_ls_abs_structure_Flack 0.004(6)
_refine_ls_extinction_method none
_refine_ls_goodness_of_fit_ref 1.021
_refine_ls_hydrogen_treatment constr
_refine_ls_matrix_type full
_refine_ls_number_parameters 384
_refine_ls_number_reflns 8541
_refine_ls_number_restraints 1
_refine_ls_restrained_S_all 1.021
_refine_ls_R_factor_all 0.0379
_refine_ls_R_factor_gt 0.0305
_refine_ls_shift/su_max 0.002
_refine_ls_shift/su_mean 0.000
_refine_ls_structure_factor_coef Fsqd
_refine_ls_weighting_details
;
 w=1/[\s^2^(Fo^2^)+(0.0278P)^2^+1.0859P]
 where P=(Fo^2^+2Fc^2^)/3
;
_refine_ls_weighting_scheme calc
_refine_ls_wR_factor_gt 0.0595
_refine_ls_wR_factor_ref 0.0616
_reflns_Friedel_coverage 0.802
_reflns_Friedel_fraction_full 0.998
_reflns_Friedel_fraction_max 0.996
_reflns_number_gt 7670
_reflns_number_total 8541
_reflns_threshold_expression 'I > 2\s(I)'
_cod_data_source_file jo502301k_si_002.cif
_cod_data_source_block burke25
_cod_depositor_comments 'Adding full bibliography for 4030297.cif.'
_cod_database_code 4030297
_olex2_refinement_description
;
1. Fixed Uiso
 At 1.2 times of:
  All C(H) groups, All C(H,H) groups
 At 1.5 times of:
  All C(H,H,H) groups
2.a Ternary CH refined with riding coordinates:
 C8(H8), C11(H11), C13(H13), C8A(H8A), C11A(H11A), C13A(H13A)
2.b Secondary CH2 refined with riding coordinates:
 C9(H9A,H9B), C10(H10A,H10B), C14(H14A,H14B), C9A(H9AA,H9AB), C10A(H10C,H10D),
 C14A(H14C,H14D)
2.c Aromatic/amide H refined with riding coordinates:
 C1(H1), C2(H2), C4(H4), C5(H5), C1A(H1A), C2A(H2A), C4A(H4A), C5A(H5A)
2.d Idealised Me refined as rotating group:
 C12(H12A,H12B,H12C), C16(H16A,H16B,H16C), C12A(H12D,H12E,H12F), C16A(H16D,
 H16E,H16F)
;
_shelx_estimated_absorpt_t_max 0.902
_shelx_estimated_absorpt_t_min 0.424
_shelx_space_group_comment
;
The symmetry employed for this shelxl refinement is uniquely defined
by the following loop, which should always be used as a source of
symmetry information in preference to the above space-group names.
They are only intended as comments.
;
_shelxl_version_number 2012-9

loop_
_space_group_symop_operation_xyz
'x, y, z'
'-x, y, -z'
'x+1/2, y+1/2, z'
'-x+1/2, y+1/2, -z'

loop_
_atom_site_label
_atom_site_type_symbol
_atom_site_fract_x
_atom_site_fract_y
_atom_site_fract_z
_atom_site_U_iso_or_equiv
_atom_site_adp_type
_atom_site_occupancy
_atom_site_site_symmetry_order
_atom_site_calc_flag
_atom_site_refinement_flags_posn
_atom_site_refinement_flags_adp
Br1 Br 0.21162(2) 0.98568(6) 0.95428(2) 0.02920(9) Uani 1 1 d . .
O1 O 0.19680(7) 0.0124(5) 0.73545(10) 0.0241(5) Uani 1 1 d . .
O2 O 0.12034(7) 0.0493(4) 0.74725(9) 0.0163(4) Uani 1 1 d . .
O3 O 0.06504(7) 0.0791(4) 0.62297(9) 0.0164(4) Uani 1 1 d . .
O4 O 0.12784(8) -0.0201(6) 0.52005(10) 0.0296(5) Uani 1 1 d . .
C1 C 0.22039(10) 0.4375(6) 0.81765(14) 0.0203(7) Uani 1 1 d . .
H1 H 0.2442 0.3763 0.7952 0.024 Uiso 1 1 calc R U
C2 C 0.23096(12) 0.6333(6) 0.86121(15) 0.0235(7) Uani 1 1 d . .
H2 H 0.2618 0.7070 0.8688 0.028 Uiso 1 1 calc R U
C3 C 0.19641(10) 0.7207(6) 0.89352(13) 0.0188(6) Uani 1 1 d . .
C4 C 0.15099(11) 0.6201(7) 0.88255(13) 0.0206(7) Uani 1 1 d . .
H4 H 0.1273 0.6856 0.9047 0.025 Uiso 1 1 calc R U
C5 C 0.14039(10) 0.4226(6) 0.83891(13) 0.0183(7) Uani 1 1 d . .
H5 H 0.1094 0.3510 0.8313 0.022 Uiso 1 1 calc R U
C6 C 0.17527(10) 0.3290(6) 0.80621(13) 0.0154(6) Uani 1 1 d . .
C7 C 0.16633(10) 0.1166(6) 0.75956(13) 0.0172(6) Uani 1 1 d . .
C8 C 0.10969(10) -0.1757(6) 0.70552(13) 0.0164(6) Uani 1 1 d . .
H8 H 0.1354 -0.3133 0.7132 0.020 Uiso 1 1 calc R U
C9 C 0.06390(10) -0.2992(6) 0.71917(14) 0.0204(7) Uani 1 1 d . .
H9A H 0.0655 -0.3253 0.7632 0.024 Uiso 1 1 calc R U
H9B H 0.0596 -0.4786 0.6997 0.024 Uiso 1 1 calc R U
C10 C 0.02169(10) -0.1208(7) 0.69669(15) 0.0219(7) Uani 1 1 d . .
H10A H -0.0078 -0.2159 0.7020 0.026 Uiso 1 1 calc R U
H10B H 0.0232 0.0477 0.7206 0.026 Uiso 1 1 calc R U
C11 C 0.02163(10) -0.0533(6) 0.63084(14) 0.0198(6) Uani 1 1 d . .
H11 H 0.0189 -0.2243 0.6069 0.024 Uiso 1 1 calc R U
C12 C -0.01766(11) 0.1362(7) 0.60568(19) 0.0348(9) Uani 1 1 d . .
H12A H -0.0153 0.3038 0.6291 0.052 Uiso 1 1 calc R U
H12B H -0.0482 0.0504 0.6081 0.052 Uiso 1 1 calc R U
H12C H -0.0149 0.1769 0.5635 0.052 Uiso 1 1 calc R U
C13 C 0.10666(9) -0.0772(5) 0.64032(13) 0.0134(6) Uani 1 1 d . .
H13 H 0.1343 0.0435 0.6380 0.016 Uiso 1 1 calc R U
C14 C 0.11080(10) -0.3143(6) 0.59799(13) 0.0169(6) Uani 1 1 d . .
H14A H 0.1408 -0.4104 0.6109 0.020 Uiso 1 1 calc R U
H14B H 0.0847 -0.4423 0.6010 0.020 Uiso 1 1 calc R U
C15 C 0.10933(9) -0.2268(7) 0.53320(13) 0.0182(6) Uani 1 1 d . .
C16 C 0.08398(15) -0.4091(8) 0.48668(17) 0.0382(10) Uani 1 1 d . .
H16A H 0.0500 -0.3963 0.4878 0.057 Uiso 1 1 calc R U
H16B H 0.0944 -0.5955 0.4949 0.057 Uiso 1 1 calc R U
H16C H 0.0909 -0.3553 0.4467 0.057 Uiso 1 1 calc R U
Br1A Br 0.22073(2) 0.25811(6) 0.57108(2) 0.02312(8) Uani 1 1 d . .
O1A O 0.40593(8) 1.0852(5) 0.68080(10) 0.0251(5) Uani 1 1 d . .
O2A O 0.35938(7) 1.1098(4) 0.75391(9) 0.0172(4) Uani 1 1 d . .
O3A O 0.42074(7) 1.0562(4) 0.87163(9) 0.0163(4) Uani 1 1 d . .
O4A O 0.52952(8) 1.1222(5) 0.86490(12) 0.0326(6) Uani 1 1 d . .
C1A C 0.34380(10) 0.6865(6) 0.62105(13) 0.0190(6) Uani 1 1 d . .
H1A H 0.3733 0.7077 0.6068 0.023 Uiso 1 1 calc R U
C2A C 0.31047(10) 0.5112(7) 0.59149(13) 0.0199(6) Uani 1 1 d . .
H2A H 0.3171 0.4113 0.5574 0.024 Uiso 1 1 calc R U
C3A C 0.26761(10) 0.4848(7) 0.61242(12) 0.0170(5) Uani 1 1 d . .
C4A C 0.25726(10) 0.6273(6) 0.66207(14) 0.0185(6) Uani 1 1 d . .
H4A H 0.2275 0.6066 0.6757 0.022 Uiso 1 1 calc R U
C5A C 0.29063(10) 0.8001(6) 0.69157(13) 0.0176(6) Uani 1 1 d . .
H5A H 0.2839 0.8982 0.7258 0.021 Uiso 1 1 calc R U
C6A C 0.33449(10) 0.8308(6) 0.67113(13) 0.0149(6) Uani 1 1 d . .
C7A C 0.37066(10) 1.0184(6) 0.70072(13) 0.0172(6) Uani 1 1 d . .
C8A C 0.38800(10) 1.3253(6) 0.78376(13) 0.0163(6) Uani 1 1 d . .
H8A H 0.3974 1.4532 0.7530 0.020 Uiso 1 1 calc R U
C9A C 0.35577(10) 1.4686(7) 0.82220(13) 0.0166(6) Uani 1 1 d . .
H9AA H 0.3256 1.5148 0.7971 0.020 Uiso 1 1 calc R U
H9AB H 0.3708 1.6385 0.8383 0.020 Uiso 1 1 calc R U
C10A C 0.34623(9) 1.2869(6) 0.87438(13) 0.0175(6) Uani 1 1 d . .
H10C H 0.3276 1.3875 0.9011 0.021 Uiso 1 1 calc R U
H10D H 0.3276 1.1282 0.8583 0.021 Uiso 1 1 calc R U
C11A C 0.39214(10) 1.1928(6) 0.91027(13) 0.0177(6) Uani 1 1 d . .
H11A H 0.4097 1.3530 0.9289 0.021 Uiso 1 1 calc R U
C12A C 0.38476(12) 0.9930(8) 0.95950(13) 0.0268(7) Uani 1 1 d . .
H12D H 0.3688 0.8320 0.9414 0.040 Uiso 1 1 calc R U
H12E H 0.3654 1.0764 0.9872 0.040 Uiso 1 1 calc R U
H12F H 0.4154 0.9416 0.9817 0.040 Uiso 1 1 calc R U
C13A C 0.43206(9) 1.2118(6) 0.82146(12) 0.0153(6) Uani 1 1 d . .
H13A H 0.4475 1.0874 0.7950 0.018 Uiso 1 1 calc R U
C14A C 0.46706(10) 1.4383(6) 0.84154(14) 0.0184(6) Uani 1 1 d . .
H14C H 0.4745 1.5364 0.8055 0.022 Uiso 1 1 calc R U
H14D H 0.4522 1.5677 0.8668 0.022 Uiso 1 1 calc R U
C15A C 0.51245(10) 1.3345(6) 0.87691(14) 0.0198(7) Uani 1 1 d . .
C16A C 0.53567(13) 1.5146(9) 0.92558(17) 0.0391(9) Uani 1 1 d . .
H16D H 0.5649 1.4303 0.9447 0.059 Uiso 1 1 calc R U
H16E H 0.5144 1.5431 0.9557 0.059 Uiso 1 1 calc R U
H16F H 0.5429 1.6886 0.9082 0.059 Uiso 1 1 calc R U

loop_
_atom_site_aniso_label
_atom_site_aniso_U_11
_atom_site_aniso_U_22
_atom_site_aniso_U_33
_atom_site_aniso_U_23
_atom_site_aniso_U_13
_atom_site_aniso_U_12
Br1 0.0465(2) 0.01813(15) 0.01932(16) -0.00242(14) -0.00847(14) 0.00328(15)
O1 0.0161(10) 0.0295(13) 0.0269(12) -0.0090(11) 0.0039(9) 0.0027(10)
O2 0.0131(9) 0.0186(11) 0.0167(10) -0.0015(8) 0.0003(8) 0.0009(8)
O3 0.0150(10) 0.0125(9) 0.0206(11) 0.0025(8) -0.0016(8) -0.0008(8)
O4 0.0351(12) 0.0340(13) 0.0207(11) 0.0014(12) 0.0071(9) -0.0158(12)
C1 0.0166(14) 0.0225(18) 0.0218(15) 0.0000(13) 0.0019(12) 0.0009(12)
C2 0.0250(16) 0.0172(16) 0.0266(17) -0.0015(13) -0.0024(14) -0.0009(13)
C3 0.0301(15) 0.0110(14) 0.0132(13) -0.0001(11) -0.0046(11) 0.0023(12)
C4 0.0230(15) 0.0264(17) 0.0119(14) 0.0005(13) 0.0011(12) 0.0077(13)
C5 0.0151(14) 0.0230(18) 0.0159(15) 0.0013(12) -0.0007(11) -0.0002(12)
C6 0.0143(13) 0.0170(15) 0.0138(14) 0.0020(11) -0.0013(11) 0.0028(10)
C7 0.0156(14) 0.0205(16) 0.0148(14) 0.0025(12) -0.0003(11) -0.0011(11)
C8 0.0187(14) 0.0159(15) 0.0139(14) -0.0001(11) -0.0002(11) -0.0016(11)
C9 0.0237(15) 0.0186(17) 0.0195(15) 0.0043(12) 0.0049(12) -0.0060(12)
C10 0.0151(14) 0.0210(15) 0.0310(18) -0.0029(14) 0.0082(13) -0.0064(12)
C11 0.0138(13) 0.0138(15) 0.0301(16) -0.0013(13) -0.0032(12) -0.0006(11)
C12 0.0191(16) 0.0255(18) 0.056(2) 0.0013(18) -0.0093(16) 0.0058(14)
C13 0.0129(13) 0.0122(14) 0.0149(14) 0.0015(11) 0.0007(11) -0.0011(10)
C14 0.0163(13) 0.0143(14) 0.0205(15) 0.0012(11) 0.0040(11) -0.0010(10)
C15 0.0165(12) 0.0192(14) 0.0190(14) -0.0033(14) 0.0025(10) 0.0007(13)
C16 0.060(3) 0.0261(19) 0.0242(19) -0.0030(15) -0.0085(18) -0.0101(18)
Br1A 0.02091(14) 0.02443(16) 0.02312(16) -0.00752(14) -0.00014(11) -0.00433(13)
O1A 0.0195(11) 0.0340(13) 0.0224(12) -0.0034(10) 0.0055(9) -0.0065(10)
O2A 0.0167(10) 0.0200(11) 0.0146(10) -0.0039(9) 0.0002(8) -0.0052(8)
O3A 0.0202(10) 0.0124(10) 0.0162(10) -0.0002(8) 0.0020(8) 0.0024(8)
O4A 0.0219(12) 0.0323(14) 0.0423(15) -0.0076(12) 0.0001(11) 0.0098(10)
C1A 0.0158(13) 0.0241(17) 0.0174(15) -0.0003(12) 0.0034(11) 0.0005(11)
C2A 0.0190(14) 0.0255(17) 0.0153(14) -0.0036(14) 0.0023(11) 0.0051(13)
C3A 0.0177(13) 0.0162(13) 0.0158(13) -0.0009(14) -0.0031(10) -0.0008(12)
C4A 0.0123(13) 0.0242(16) 0.0194(15) -0.0025(13) 0.0038(12) -0.0002(11)
C5A 0.0176(13) 0.0198(17) 0.0154(14) -0.0027(13) 0.0025(11) 0.0006(12)
C6A 0.0126(13) 0.0175(15) 0.0133(14) 0.0011(11) -0.0025(11) 0.0020(10)
C7A 0.0156(13) 0.0210(16) 0.0143(13) 0.0045(12) -0.0007(11) 0.0023(12)
C8A 0.0174(13) 0.0144(14) 0.0160(14) -0.0001(11) -0.0014(11) -0.0033(10)
C9A 0.0147(12) 0.0141(13) 0.0200(14) -0.0008(13) -0.0015(11) 0.0018(12)
C10A 0.0184(13) 0.0156(14) 0.0188(14) -0.0034(13) 0.0038(11) 0.0001(12)
C11A 0.0216(14) 0.0151(15) 0.0165(14) -0.0018(11) 0.0033(12) 0.0009(11)
C12A 0.0396(18) 0.0255(16) 0.0159(14) 0.0020(15) 0.0060(13) 0.0018(16)
C13A 0.0172(12) 0.0141(15) 0.0144(13) -0.0015(11) 0.0022(10) 0.0007(11)
C14A 0.0157(13) 0.0152(16) 0.0239(16) -0.0004(12) 0.0008(12) -0.0003(11)
C15A 0.0149(14) 0.0246(17) 0.0199(16) 0.0015(12) 0.0028(12) -0.0009(11)
C16A 0.035(2) 0.042(2) 0.0352(19) -0.0111(19) -0.0136(16) 0.0106(18)

loop_
_atom_type_symbol
_atom_type_description
_atom_type_scat_dispersion_real
_atom_type_scat_dispersion_imag
_atom_type_scat_source
C C 0.0033 0.0016 'International Tables Vol C Tables 4.2.6.8 and 6.1.1.4'
H H 0.0000 0.0000 'International Tables Vol C Tables 4.2.6.8 and 6.1.1.4'
O O 0.0106 0.0060 'International Tables Vol C Tables 4.2.6.8 and 6.1.1.4'
Br Br -0.2901 2.4595 'International Tables Vol C Tables 4.2.6.8 and 6.1.1.4'

loop_
_geom_angle_atom_site_label_1
_geom_angle_atom_site_label_2
_geom_angle_atom_site_label_3
_geom_angle
C7 O2 C8 115.6(2)
C13 O3 C11 115.0(2)
C2 C1 H1 119.7
C2 C1 C6 120.7(3)
C6 C1 H1 119.7
C1 C2 H2 120.3
C3 C2 C1 119.4(3)
C3 C2 H2 120.3
C2 C3 Br1 119.0(2)
C2 C3 C4 121.4(3)
C4 C3 Br1 119.6(2)
C3 C4 H4 120.4
C3 C4 C5 119.3(3)
C5 C4 H4 120.4
C4 C5 H5 120.0
C4 C5 C6 120.1(3)
C6 C5 H5 120.0
C1 C6 C5 119.2(3)
C1 C6 C7 118.1(3)
C5 C6 C7 122.6(3)
O1 C7 O2 123.3(3)
O1 C7 C6 123.8(3)
O2 C7 C6 112.9(2)
O2 C8 H8 109.0
O2 C8 C9 106.8(2)
O2 C8 C13 110.3(2)
C9 C8 H8 109.0
C9 C8 C13 112.6(2)
C13 C8 H8 109.0
C8 C9 H9A 109.3
C8 C9 H9B 109.3
C8 C9 C10 111.6(2)
H9A C9 H9B 108.0
C10 C9 H9A 109.3
C10 C9 H9B 109.3
C9 C10 H10A 109.6
C9 C10 H10B 109.6
H10A C10 H10B 108.1
C11 C10 C9 110.1(2)
C11 C10 H10A 109.6
C11 C10 H10B 109.6
O3 C11 C10 109.6(2)
O3 C11 H11 109.0
O3 C11 C12 106.4(3)
C10 C11 H11 109.0
C10 C11 C12 113.7(3)
C12 C11 H11 109.0
C11 C12 H12A 109.5
C11 C12 H12B 109.5
C11 C12 H12C 109.5
H12A C12 H12B 109.5
H12A C12 H12C 109.5
H12B C12 H12C 109.5
O3 C13 C8 111.6(2)
O3 C13 H13 107.4
O3 C13 C14 112.4(2)
C8 C13 H13 107.4
C14 C13 C8 110.4(2)
C14 C13 H13 107.4
C13 C14 H14A 109.1
C13 C14 H14B 109.1
H14A C14 H14B 107.8
C15 C14 C13 112.5(2)
C15 C14 H14A 109.1
C15 C14 H14B 109.1
O4 C15 C14 121.5(3)
O4 C15 C16 122.1(3)
C16 C15 C14 116.4(3)
C15 C16 H16A 109.5
C15 C16 H16B 109.5
C15 C16 H16C 109.5
H16A C16 H16B 109.5
H16A C16 H16C 109.5
H16B C16 H16C 109.5
C7A O2A C8A 117.6(2)
C13A O3A C11A 115.3(2)
C2A C1A H1A 119.6
C6A C1A H1A 119.6
C6A C1A C2A 120.8(3)
C1A C2A H2A 120.6
C3A C2A C1A 118.8(3)
C3A C2A H2A 120.6
C2A C3A Br1A 119.6(2)
C2A C3A C4A 121.6(3)
C4A C3A Br1A 118.7(2)
C3A C4A H4A 120.3
C5A C4A C3A 119.3(3)
C5A C4A H4A 120.3
C4A C5A H5A 119.9
C4A C5A C6A 120.2(3)
C6A C5A H5A 119.9
C1A C6A C5A 119.2(3)
C1A C6A C7A 119.1(3)
C5A C6A C7A 121.7(3)
O1A C7A O2A 123.2(3)
O1A C7A C6A 125.3(3)
O2A C7A C6A 111.5(2)
O2A C8A H8A 109.6
O2A C8A C9A 104.8(2)
O2A C8A C13A 110.8(2)
C9A C8A H8A 109.6
C9A C8A C13A 112.2(2)
C13A C8A H8A 109.6
C8A C9A H9AA 109.6
C8A C9A H9AB 109.6
C8A C9A C10A 110.1(3)
H9AA C9A H9AB 108.2
C10A C9A H9AA 109.6
C10A C9A H9AB 109.6
C9A C10A H10C 109.5
C9A C10A H10D 109.5
H10C C10A H10D 108.1
C11A C10A C9A 110.7(2)
C11A C10A H10C 109.5
C11A C10A H10D 109.5
O3A C11A C10A 110.4(2)
O3A C11A H11A 109.1
O3A C11A C12A 106.1(2)
C10A C11A H11A 109.1
C10A C11A C12A 112.8(3)
C12A C11A H11A 109.1
C11A C12A H12D 109.5
C11A C12A H12E 109.5
C11A C12A H12F 109.5
H12D C12A H12E 109.5
H12D C12A H12F 109.5
H12E C12A H12F 109.5
O3A C13A C8A 111.9(2)
O3A C13A H13A 107.4
O3A C13A C14A 111.9(2)
C8A C13A H13A 107.4
C8A C13A C14A 110.5(2)
C14A C13A H13A 107.4
C13A C14A H14C 109.1
C13A C14A H14D 109.1
H14C C14A H14D 107.8
C15A C14A C13A 112.6(2)
C15A C14A H14C 109.1
C15A C14A H14D 109.1
O4A C15A C14A 121.6(3)
O4A C15A C16A 122.1(3)
C16A C15A C14A 116.3(3)
C15A C16A H16D 109.5
C15A C16A H16E 109.5
C15A C16A H16F 109.5
H16D C16A H16E 109.5
H16D C16A H16F 109.5
H16E C16A H16F 109.5

loop_
_geom_bond_atom_site_label_1
_geom_bond_atom_site_label_2
_geom_bond_distance
Br1 C3 1.898(3)
O1 C7 1.204(4)
O2 C7 1.350(3)
O2 C8 1.460(3)
O3 C11 1.438(3)
O3 C13 1.430(3)
O4 C15 1.208(4)
C1 H1 0.9500
C1 C2 1.380(4)
C1 C6 1.391(4)
C2 H2 0.9500
C2 C3 1.374(4)
C3 C4 1.383(4)
C4 H4 0.9500
C4 C5 1.387(4)
C5 H5 0.9500
C5 C6 1.397(4)
C6 C7 1.480(4)
C8 H8 1.0000
C8 C9 1.517(4)
C8 C13 1.532(4)
C9 H9A 0.9900
C9 H9B 0.9900
C9 C10 1.526(4)
C10 H10A 0.9900
C10 H10B 0.9900
C10 C11 1.513(4)
C11 H11 1.0000
C11 C12 1.514(4)
C12 H12A 0.9800
C12 H12B 0.9800
C12 H12C 0.9800
C13 H13 1.0000
C13 C14 1.525(4)
C14 H14A 0.9900
C14 H14B 0.9900
C14 C15 1.510(4)
C15 C16 1.491(4)
C16 H16A 0.9800
C16 H16B 0.9800
C16 H16C 0.9800
Br1A C3A 1.893(3)
O1A C7A 1.206(4)
O2A C7A 1.355(4)
O2A C8A 1.452(3)
O3A C11A 1.440(3)
O3A C13A 1.436(3)
O4A C15A 1.206(4)
C1A H1A 0.9500
C1A C2A 1.390(4)
C1A C6A 1.387(4)
C2A H2A 0.9500
C2A C3A 1.380(4)
C3A C4A 1.384(4)
C4A H4A 0.9500
C4A C5A 1.382(4)
C5A H5A 0.9500
C5A C6A 1.404(4)
C6A C7A 1.479(4)
C8A H8A 1.0000
C8A C9A 1.522(4)
C8A C13A 1.526(4)
C9A H9AA 0.9900
C9A H9AB 0.9900
C9A C10A 1.530(4)
C10A H10C 0.9900
C10A H10D 0.9900
C10A C11A 1.518(4)
C11A H11A 1.0000
C11A C12A 1.518(4)
C12A H12D 0.9800
C12A H12E 0.9800
C12A H12F 0.9800
C13A H13A 1.0000
C13A C14A 1.531(4)
C14A H14C 0.9900
C14A H14D 0.9900
C14A C15A 1.517(4)
C15A C16A 1.493(5)
C16A H16D 0.9800
C16A H16E 0.9800
C16A H16F 0.9800

loop_
_geom_torsion_atom_site_label_1
_geom_torsion_atom_site_label_2
_geom_torsion_atom_site_label_3
_geom_torsion_atom_site_label_4
_geom_torsion
Br1 C3 C4 C5 -178.7(2)
O2 C8 C9 C10 73.6(3)
O2 C8 C13 O3 -71.7(3)
O2 C8 C13 C14 162.5(2)
O3 C13 C14 C15 56.2(3)
C1 C2 C3 Br1 178.9(2)
C1 C2 C3 C4 -1.2(5)
C1 C6 C7 O1 8.1(4)
C1 C6 C7 O2 -172.6(3)
C2 C1 C6 C5 0.7(4)
C2 C1 C6 C7 -179.1(3)
C2 C3 C4 C5 1.4(5)
C3 C4 C5 C6 -0.6(4)
C4 C5 C6 C1 -0.5(4)
C4 C5 C6 C7 179.3(3)
C5 C6 C7 O1 -171.7(3)
C5 C6 C7 O2 7.6(4)
C6 C1 C2 C3 0.1(5)
C7 O2 C8 C9 154.7(2)
C7 O2 C8 C13 -82.7(3)
C8 O2 C7 O1 4.5(4)
C8 O2 C7 C6 -174.8(2)
C8 C9 C10 C11 52.8(3)
C8 C13 C14 C15 -178.4(2)
C9 C8 C13 O3 47.5(3)
C9 C8 C13 C14 -78.3(3)
C9 C10 C11 O3 -57.9(3)
C9 C10 C11 C12 -176.8(3)
C11 O3 C13 C8 -55.2(3)
C11 O3 C13 C14 69.5(3)
C13 O3 C11 C10 60.9(3)
C13 O3 C11 C12 -175.8(3)
C13 C8 C9 C10 -47.6(3)
C13 C14 C15 O4 37.2(4)
C13 C14 C15 C16 -142.9(3)
Br1A C3A C4A C5A -178.0(2)
O2A C8A C9A C10A 69.5(3)
O2A C8A C13A O3A -66.9(3)
O2A C8A C13A C14A 167.7(2)
O3A C13A C14A C15A 57.1(3)
C1A C2A C3A Br1A 177.6(2)
C1A C2A C3A C4A -0.3(5)
C1A C6A C7A O1A 10.0(5)
C1A C6A C7A O2A -170.2(3)
C2A C1A C6A C5A -0.6(5)
C2A C1A C6A C7A -179.1(3)
C2A C3A C4A C5A -0.1(5)
C3A C4A C5A C6A 0.2(5)
C4A C5A C6A C1A 0.1(4)
C4A C5A C6A C7A 178.6(3)
C5A C6A C7A O1A -168.5(3)
C5A C6A C7A O2A 11.3(4)
C6A C1A C2A C3A 0.6(5)
C7A O2A C8A C9A 154.3(2)
C7A O2A C8A C13A -84.5(3)
C8A O2A C7A O1A 8.6(4)
C8A O2A C7A C6A -171.2(2)
C8A C9A C10A C11A 54.2(3)
C8A C13A C14A C15A -177.5(2)
C9A C8A C13A O3A 49.9(3)
C9A C8A C13A C14A -75.5(3)
C9A C10A C11A O3A -56.6(3)
C9A C10A C11A C12A -175.2(3)
C11A O3A C13A C8A -53.9(3)
C11A O3A C13A C14A 70.8(3)
C13A O3A C11A C10A 57.5(3)
C13A O3A C11A C12A -179.9(2)
C13A C8A C9A C10A -50.8(3)
C13A C14A C15A O4A 35.8(4)
C13A C14A C15A C16A -146.6(3)
